data_2233245
loop_
_publ_author_name
'Kargar, Hadi'
'Kia, Reza'
'Sharafi, Zahra'
'Tahir, Muhammad Nawaz'

_publ_section_title
;
 {4,4'-Dimethyl-2,2'-[(2,2-dimethylpropane-1,3-diyl)bis(nitrilomethanylylidene)]diphenolato}nickel(II)
 monohydrate
;
_journal_coeditor_code LH5396
_journal_issue 1
_journal_name_full 'Acta Crystallographica Section E'
_journal_page_first m82
_journal_paper_doi 10.1107/S1600536811054262
_journal_volume 68
_journal_year 2012
_chemical_formula_iupac '[Ni (C21 H24 N2 O2)], H2 O'
_chemical_formula_moiety 'C21 H24 N2 Ni O2, H2 O'
_chemical_formula_sum 'C21 H26 N2 Ni O3'
_chemical_formula_weight 413.15
_chemical_name_systematic
'{4,4'-Dimethyl-2,2'-[(2,2-dimethylpropane-1,3-diyl)bis(nitrilomethanylylidene)]diphenolato}nickel(II) monohydrate'
_space_group_IT_number 15
_symmetry_cell_setting monoclinic
_symmetry_space_group_name_Hall '-C 2yc'
_symmetry_space_group_name_H-M 'C 1 2/c 1'
_atom_sites_solution_hydrogens geom
_atom_sites_solution_primary direct
_atom_sites_solution_secondary difmap
_audit_creation_method SHELXL-97
_cell_angle_alpha 90.00
_cell_angle_beta 104.7360(10)
_cell_angle_gamma 90.00
_cell_formula_units_Z 4
_cell_length_a 13.3333(4)
_cell_length_b 15.9424(5)
_cell_length_c 9.9965(3)
_cell_measurement_reflns_used 3245
_cell_measurement_temperature 296(2)
_cell_measurement_theta_max 27.80
_cell_measurement_theta_min 2.75
_cell_volume 2055.01(11)
_computing_cell_refinement 'SAINT (Bruker, 2005)'
_computing_data_collection 'APEX2 (Bruker, 2005)'
_computing_data_reduction 'SAINT (Bruker, 2005)'
_computing_molecular_graphics 'SHELXTL (Sheldrick, 2008)'
_computing_publication_material 'SHELXTL (Sheldrick, 2008)'
_computing_structure_refinement 'SHELXTL (Sheldrick, 2008)'
_computing_structure_solution 'SHELXTL (Sheldrick, 2008)'
_diffrn_ambient_temperature 296(2)
_diffrn_measured_fraction_theta_full 1.000
_diffrn_measured_fraction_theta_max 1.000
_diffrn_measurement_device_type
;
Bruker SMART APEXII CCD area-detector
;
_diffrn_measurement_method '\f and \w scans'
_diffrn_radiation_monochromator graphite
_diffrn_radiation_source 'fine-focus sealed tube'
_diffrn_radiation_type MoK\a
_diffrn_radiation_wavelength 0.71073
_diffrn_reflns_av_R_equivalents 0.0400
_diffrn_reflns_av_sigmaI/netI 0.0280
_diffrn_reflns_limit_h_max 16
_diffrn_reflns_limit_h_min -17
_diffrn_reflns_limit_k_max 21
_diffrn_reflns_limit_k_min -21
_diffrn_reflns_limit_l_max 13
_diffrn_reflns_limit_l_min -13
_diffrn_reflns_number 17468
_diffrn_reflns_theta_full 28.31
_diffrn_reflns_theta_max 28.31
_diffrn_reflns_theta_min 2.56
_diffrn_standards_number 0
_exptl_absorpt_coefficient_mu 0.966
_exptl_absorpt_correction_T_max 0.9267
_exptl_absorpt_correction_T_min 0.7942
_exptl_absorpt_correction_type multi-scan
_exptl_absorpt_process_details '(<i>SADABS</i>; Bruker, 2005)'
_exptl_crystal_colour red
_exptl_crystal_density_diffrn 1.335
_exptl_crystal_density_method 'not measured'
_exptl_crystal_description block
_exptl_crystal_F_000 872
_exptl_crystal_size_max 0.25
_exptl_crystal_size_mid 0.12
_exptl_crystal_size_min 0.08
_refine_diff_density_max 0.206
_refine_diff_density_min -0.309
_refine_ls_extinction_method none
_refine_ls_goodness_of_fit_ref 1.055
_refine_ls_hydrogen_treatment constr
_refine_ls_matrix_type full
_refine_ls_number_parameters 125
_refine_ls_number_reflns 2557
_refine_ls_number_restraints 0
_refine_ls_restrained_S_all 1.055
_refine_ls_R_factor_all 0.0418
_refine_ls_R_factor_gt 0.0311
_refine_ls_shift/su_max 0.000
_refine_ls_shift/su_mean 0.000
_refine_ls_structure_factor_coef Fsqd
_refine_ls_weighting_details 'calc w=1/[\s^2^(Fo^2^)+(0.0485P)^2^] where P=(Fo^2^+2Fc^2^)/3'
_refine_ls_weighting_scheme calc
_refine_ls_wR_factor_gt 0.0773
_refine_ls_wR_factor_ref 0.0827
_reflns_number_gt 2131
_reflns_number_total 2557
_reflns_threshold_expression I>2\s(I)
_cod_data_source_file lh5396.cif
_cod_data_source_block I
_cod_original_sg_symbol_H-M 'C 2/c'
_cod_database_code 2233245
_cod_database_fobs_code 2233245

loop_
_symmetry_equiv_pos_as_xyz
'x, y, z'
'-x, y, -z+1/2'
'x+1/2, y+1/2, z'
'-x+1/2, y+1/2, -z+1/2'
'-x, -y, -z'
'x, -y, z-1/2'
'-x+1/2, -y+1/2, -z'
'x+1/2, -y+1/2, z-1/2'

loop_
_atom_site_type_symbol
_atom_site_label
_atom_site_fract_x
_atom_site_fract_y
_atom_site_fract_z
_atom_site_U_iso_or_equiv
_atom_site_adp_type
_atom_site_calc_flag
_atom_site_refinement_flags
_atom_site_occupancy
_atom_site_symmetry_multiplicity
Ni Ni1 0.0000 0.489837(15) 0.2500 0.03589(11) Uani d S 1 2
O O1 0.09186(9) 0.57316(6) 0.34800(11) 0.0457(3) Uani d . 1 1
N N1 0.04523(10) 0.40475(8) 0.39178(12) 0.0414(3) Uani d . 1 1
C C1 0.16634(12) 0.56212(9) 0.46203(15) 0.0401(3) Uani d . 1 1
C C2 0.23779(14) 0.62692(10) 0.50786(17) 0.0497(4) Uani d . 1 1
H H2A 0.2346 0.6747 0.4537 0.060 Uiso calc R 1 1
C C3 0.31279(14) 0.62162(12) 0.63132(18) 0.0567(5) Uani d . 1 1
H H3A 0.3589 0.6660 0.6581 0.068 Uiso calc R 1 1
C C4 0.32147(14) 0.55163(13) 0.71719(17) 0.0550(4) Uani d . 1 1
C C5 0.25490(14) 0.48675(11) 0.67168(18) 0.0487(4) Uani d . 1 1
H H5A 0.2604 0.4390 0.7265 0.058 Uiso calc R 1 1
C C6 0.17758(13) 0.48878(9) 0.54427(17) 0.0410(3) Uani d . 1 1
C C7 0.40114(17) 0.54821(18) 0.85526(19) 0.0817(7) Uani d . 1 1
H H7A 0.4556 0.5101 0.8494 0.123 Uiso calc R 1 1
H H7B 0.3687 0.5292 0.9252 0.123 Uiso calc R 1 1
H H7C 0.4297 0.6031 0.8788 0.123 Uiso calc R 1 1
C C8 0.11388(13) 0.41566(10) 0.50691(15) 0.0431(4) Uani d . 1 1
H H8A 0.1230 0.3725 0.5714 0.052 Uiso calc R 1 1
C C9 -0.01669(14) 0.32780(10) 0.36982(16) 0.0488(4) Uani d . 1 1
H H9A -0.0895 0.3426 0.3512 0.059 Uiso calc R 1 1
H H9B 0.0006 0.2949 0.4542 0.059 Uiso calc R 1 1
C C10 0.0000 0.27358(15) 0.2500 0.0564(7) Uani d S 1 2
C C11 0.0973(2) 0.21930(15) 0.2981(2) 0.1038(9) Uani d . 1 1
H H11A 0.1569 0.2548 0.3287 0.156 Uiso calc R 1 1
H H11B 0.1057 0.1851 0.2226 0.156 Uiso calc R 1 1
H H11C 0.0903 0.1840 0.3729 0.156 Uiso calc R 1 1
O O1W 0.0000 0.72531(12) 0.2500 0.0992(8) Uani d S 1 2
H H1 -0.0556 0.6878 0.2007 0.149 Uiso d R 1 1

loop_
_atom_site_aniso_label
_atom_site_aniso_U_11
_atom_site_aniso_U_22
_atom_site_aniso_U_33
_atom_site_aniso_U_12
_atom_site_aniso_U_13
_atom_site_aniso_U_23
Ni1 0.03715(18) 0.03024(16) 0.03666(16) 0.000 0.00274(11) 0.000
O1 0.0462(7) 0.0353(6) 0.0472(6) -0.0002(5) -0.0032(5) 0.0020(5)
N1 0.0448(8) 0.0367(7) 0.0424(7) -0.0023(6) 0.0110(6) 0.0012(5)
C1 0.0364(8) 0.0408(8) 0.0418(8) 0.0035(6) 0.0075(6) -0.0040(6)
C2 0.0470(10) 0.0449(9) 0.0540(9) -0.0035(7) 0.0069(8) -0.0022(7)
C3 0.0434(10) 0.0635(12) 0.0586(10) -0.0101(8) 0.0047(8) -0.0118(9)
C4 0.0391(10) 0.0794(13) 0.0432(9) -0.0003(9) 0.0042(7) -0.0047(9)
C5 0.0428(10) 0.0604(11) 0.0413(8) 0.0055(8) 0.0076(7) 0.0051(7)
C6 0.0373(9) 0.0449(9) 0.0390(8) 0.0040(7) 0.0065(7) -0.0010(6)
C7 0.0590(14) 0.121(2) 0.0537(11) -0.0122(13) -0.0074(10) -0.0005(12)
C8 0.0472(10) 0.0411(8) 0.0408(8) 0.0029(7) 0.0109(7) 0.0055(6)
C9 0.0603(11) 0.0394(9) 0.0494(9) -0.0103(8) 0.0189(8) 0.0006(7)
C10 0.0806(19) 0.0355(12) 0.0563(14) 0.000 0.0236(14) 0.000
C11 0.159(3) 0.0726(15) 0.0929(16) 0.0629(16) 0.0553(17) 0.0332(13)
O1W 0.1069(18) 0.0426(11) 0.1201(18) 0.000 -0.0225(15) 0.000

loop_
_atom_type_symbol
_atom_type_description
_atom_type_scat_dispersion_real
_atom_type_scat_dispersion_imag
_atom_type_scat_source
C C 0.0033 0.0016 'International Tables Vol C Tables 4.2.6.8 and 6.1.1.4'
H H 0.0000 0.0000 'International Tables Vol C Tables 4.2.6.8 and 6.1.1.4'
N N 0.0061 0.0033 'International Tables Vol C Tables 4.2.6.8 and 6.1.1.4'
O O 0.0106 0.0060 'International Tables Vol C Tables 4.2.6.8 and 6.1.1.4'
Ni Ni 0.3393 1.1124 'International Tables Vol C Tables 4.2.6.8 and 6.1.1.4'

loop_
_geom_angle_atom_site_label_1
_geom_angle_atom_site_label_2
_geom_angle_atom_site_label_3
_geom_angle_site_symmetry_1
_geom_angle_site_symmetry_3
_geom_angle
_geom_angle_publ_flag
O1 Ni1 O1 . 2 91.34(6) n
O1 Ni1 N1 . 2 154.58(6) n
O1 Ni1 N1 2 2 94.14(5) n
O1 Ni1 N1 . . 94.14(5) ?
O1 Ni1 N1 2 . 154.58(6) ?
N1 Ni1 N1 2 . 91.48(7) n
C1 O1 Ni1 . . 126.63(9) ?
C8 N1 C9 . . 119.54(13) ?
C8 N1 Ni1 . . 125.16(11) ?
C9 N1 Ni1 . . 114.64(10) ?
O1 C1 C2 . . 118.94(14) ?
O1 C1 C6 . . 123.87(14) ?
C2 C1 C6 . . 117.16(15) ?
C3 C2 C1 . . 121.69(16) ?
C3 C2 H2A . . 119.2 ?
C1 C2 H2A . . 119.2 ?
C2 C3 C4 . . 121.84(17) ?
C2 C3 H3A . . 119.1 ?
C4 C3 H3A . . 119.1 ?
C5 C4 C3 . . 117.16(16) ?
C5 C4 C7 . . 121.55(19) ?
C3 C4 C7 . . 121.28(19) ?
C4 C5 C6 . . 122.98(17) ?
C4 C5 H5A . . 118.5 ?
C6 C5 H5A . . 118.5 ?
C1 C6 C5 . . 119.02(15) ?
C1 C6 C8 . . 123.49(15) ?
C5 C6 C8 . . 117.48(14) ?
C4 C7 H7A . . 109.5 ?
C4 C7 H7B . . 109.5 ?
H7A C7 H7B . . 109.5 ?
C4 C7 H7C . . 109.5 ?
H7A C7 H7C . . 109.5 ?
H7B C7 H7C . . 109.5 ?
N1 C8 C6 . . 125.58(15) ?
N1 C8 H8A . . 117.2 ?
C6 C8 H8A . . 117.2 ?
N1 C9 C10 . . 113.57(13) ?
N1 C9 H9A . . 108.9 ?
C10 C9 H9A . . 108.9 ?
N1 C9 H9B . . 108.9 ?
C10 C9 H9B . . 108.9 ?
H9A C9 H9B . . 107.7 ?
C11 C10 C11 . 2 111.2(3) ?
C11 C10 C9 . 2 106.43(11) ?
C11 C10 C9 2 2 110.61(11) ?
C11 C10 C9 . . 110.61(11) ?
C11 C10 C9 2 . 106.43(11) ?
C9 C10 C9 2 . 111.63(18) ?
C10 C11 H11A . . 109.5 ?
C10 C11 H11B . . 109.5 ?
H11A C11 H11B . . 109.5 ?
C10 C11 H11C . . 109.5 ?
H11A C11 H11C . . 109.5 ?
H11B C11 H11C . . 109.5 ?

loop_
_geom_bond_atom_site_label_1
_geom_bond_atom_site_label_2
_geom_bond_site_symmetry_2
_geom_bond_distance
_geom_bond_publ_flag
Ni1 O1 . 1.9010(10) n
Ni1 O1 2 1.9010(10) .
Ni1 N1 2 1.9436(12) n
Ni1 N1 . 1.9436(12) ?
O1 C1 . 1.3194(17) ?
N1 C8 . 1.2870(19) ?
N1 C9 . 1.4638(19) ?
C1 C2 . 1.401(2) ?
C1 C6 . 1.415(2) ?
C2 C3 . 1.379(2) ?
C2 H2A . 0.9300 ?
C3 C4 . 1.394(3) ?
C3 H3A . 0.9300 ?
C4 C5 . 1.364(3) ?
C4 C7 . 1.513(2) ?
C5 C6 . 1.421(2) ?
C5 H5A . 0.9300 ?
C6 C8 . 1.435(2) ?
C7 H7A . 0.9600 ?
C7 H7B . 0.9600 ?
C7 H7C . 0.9600 ?
C8 H8A . 0.9300 ?
C9 C10 . 1.539(2) ?
C9 H9A . 0.9700 ?
C9 H9B . 0.9700 ?
C10 C11 . 1.532(2) ?
C10 C11 2 1.532(2) ?
C10 C9 2 1.539(2) ?
C11 H11A . 0.9600 ?
C11 H11B . 0.9600 ?
C11 H11C . 0.9600 ?
O1W H1 . 0.9818 ?

loop_
_geom_hbond_atom_site_label_D
_geom_hbond_atom_site_label_H
_geom_hbond_atom_site_label_A
_geom_hbond_site_symmetry_A
_geom_hbond_distance_DH
_geom_hbond_distance_HA
_geom_hbond_distance_DA
_geom_hbond_angle_DHA
_geom_hbond_publ_flag
O1W H1 O1 2_555 0.98 1.92 2.781(2) 145 y
C3 H3A O1W 7_566 0.93 2.55 3.477(2) 173 y

loop_
_geom_torsion_atom_site_label_1
_geom_torsion_atom_site_label_2
_geom_torsion_atom_site_label_3
_geom_torsion_atom_site_label_4
_geom_torsion_site_symmetry_1
_geom_torsion_site_symmetry_4
_geom_torsion
O1 Ni1 O1 C1 2 . 163.48(15)
N1 Ni1 O1 C1 2 . -93.95(16)
N1 Ni1 O1 C1 . . 8.32(13)
O1 Ni1 N1 C8 . . 1.34(13)
O1 Ni1 N1 C8 2 . -100.61(16)
N1 Ni1 N1 C8 2 . 156.53(16)
O1 Ni1 N1 C9 . . 171.99(11)
O1 Ni1 N1 C9 2 . 70.04(15)
N1 Ni1 N1 C9 2 . -32.82(8)
Ni1 O1 C1 C2 . . 169.47(11)
Ni1 O1 C1 C6 . . -12.1(2)
O1 C1 C2 C3 . . 175.28(15)
C6 C1 C2 C3 . . -3.2(2)
C1 C2 C3 C4 . . -0.1(3)
C2 C3 C4 C5 . . 2.4(3)
C2 C3 C4 C7 . . -177.33(18)
C3 C4 C5 C6 . . -1.3(3)
C7 C4 C5 C6 . . 178.41(17)
O1 C1 C6 C5 . . -174.24(15)
C2 C1 C6 C5 . . 4.2(2)
O1 C1 C6 C8 . . 5.0(2)
C2 C1 C6 C8 . . -176.58(15)
C4 C5 C6 C1 . . -2.0(3)
C4 C5 C6 C8 . . 178.70(16)
C9 N1 C8 C6 . . -177.90(15)
Ni1 N1 C8 C6 . . -7.7(2)
C1 C6 C8 N1 . . 5.6(3)
C5 C6 C8 N1 . . -175.14(16)
C8 N1 C9 C10 . . -117.17(16)
Ni1 N1 C9 C10 . . 71.61(15)
N1 C9 C10 C11 . . 82.3(2)
N1 C9 C10 C11 . 2 -156.78(16)
N1 C9 C10 C9 . 2 -36.00(9)
